data_4113935
loop_
_publ_author_name
'Patrick M. Woodward'
'Emmanuelle Suard'
'Pavel Karen'

_publ_section_title
;
 Structural Tuning of Charge, Orbital, and Spin Ordering in Double-Cell
 Perovskite Series between NdBaFe2O5 and HoBaFe2O5
;
_journal_name_full 'Journal of the American Chemical Society'
_journal_page_first 8889
_journal_page_last 8899
_journal_paper_doi 10.1021/ja034813+
_journal_volume 125
_journal_year 2003
_chemical_formula_sum Fe
_space_group_IT_number 26
_symmetry_cell_setting orthorhombic
_symmetry_space_group_name_Hall 'P -2a 2a'
_symmetry_space_group_name_H-M 'P 21 m a'
_cell_angle_alpha 90.0
_cell_angle_beta 90.0
_cell_angle_gamma 90.0
_cell_formula_units_Z 16
_cell_length_a 7.9398(17)
_cell_length_b 7.9197(34)
_cell_length_c 15.2933(24)
_cell_volume 961.7(5)
_pd_block_id |PHASE_2||
_pd_phase_name 'YBaFeCuO5 Type Magnetic Structure'
_cod_data_source_file ja0348132Bsi20030304_041321_19.cif
_cod_data_source_block ND_300K_phase_2
_cod_depositor_comments
;

2024-06-04
Z value fixed to be consistent with given formula
                 miguel
;
_cod_original_formula_units_Z 8
_cod_database_code 4113935

loop_
_symmetry_equiv_pos_as_xyz
+x,+y,+z
+x+1/2,-y,-z
+x,-y,+z
+x+1/2,+y,-z

loop_
_atom_site_label
_atom_site_fract_x
_atom_site_fract_y
_atom_site_fract_z
_atom_site_occupancy
_atom_site_thermal_displace_type
_atom_site_U_iso_or_equiv
_atom_site_symmetry_multiplicity
Fe(1a) 0.25 0.25 0.1245 1.0 Uiso 0.00721(18) 4
Fe(2a) 0.75 0.25 0.1245 1.0 Uiso 0.00721(18) 4
Fe(2b) 0.25 0.25 0.3755 1.0 Uiso 0.00721(18) 4
Fe(1b) 0.75 0.25 0.3755 1.0 Uiso 0.00721(18) 4

loop_
_atom_type_symbol
_atom_type_number_in_cell
FE 8.0
FE 8.0
